data_7216109
loop_
_publ_author_name
'Bertani, Roberta'
'Ghedini, Elena'
'Gleria, Mario'
'Liantonio, Rosalba'
'Marras, Giovanni'
'Metrangolo, Pierangelo'
'Meyer, Franck'
'Pilati, Tullio'
'Resnati, Giuseppe'

_publ_section_title
;
 Cyclotriphosphazene [N3P3(2,2&#x2032;-dioxybiphenyl)2-(4-pyridinoxy)2]
 and its halogen bonded complex with 1,4-diiodotetrafluorobenzene
;
_journal_issue 83
_journal_name_full CrystEngComm
_journal_page_first 511
_journal_paper_doi 10.1039/b507263h
_journal_volume 7
_journal_year 2005
_chemical_formula_moiety 'C34 H24 N5 O6 P3'
_chemical_formula_sum 'C34 H24 N5 O6 P3'
_chemical_formula_weight 691.49
_chemical_name_systematic
;
(R,S)-2,2-bis-(4-pyridinoxy)-(4,4:6,6)-bis-(2',2''-dioxybiphenyl)cyclotri-
phosphazene
;
_space_group_IT_number 14
_symmetry_cell_setting monoclinic
_symmetry_space_group_name_Hall '-P 2ybc'
_symmetry_space_group_name_H-M 'P 1 21/c 1'
_atom_sites_solution_hydrogens geom
_atom_sites_solution_primary direct
_atom_sites_solution_secondary difmap
_audit_creation_method SHELXL-97
_cell_angle_alpha 90.00
_cell_angle_beta 94.14(3)
_cell_angle_gamma 90.00
_cell_formula_units_Z 4
_cell_length_a 9.970(3)
_cell_length_b 11.443(3)
_cell_length_c 27.801(5)
_cell_measurement_reflns_used 749
_cell_measurement_temperature 90(2)
_cell_measurement_theta_max 17.667
_cell_measurement_theta_min 2.308
_cell_volume 3163.4(14)
_computing_cell_refinement 'Bruker SAINT'
_computing_data_collection 'Bruker SMART'
_computing_data_reduction 'Bruker SAINT'
_computing_molecular_graphics 'ORTEPIII (Burnett & Johnson,1996)'
_computing_publication_material 'SHELXL-97 (Sheldrick, 1997)'
_computing_structure_refinement 'SHELXL-97 (Sheldrick, 1997)'
_computing_structure_solution 'SIR-92, (Altomare et al., 1994)'
_diffrn_ambient_temperature 90(2)
_diffrn_measured_fraction_theta_full 0.781
_diffrn_measured_fraction_theta_max 0.781
_diffrn_measurement_device_type 'Bruker APEX CCD area detector'
_diffrn_measurement_method '\w and \f scans'
_diffrn_radiation_monochromator graphite
_diffrn_radiation_source 'fine-focus sealed tube'
_diffrn_radiation_type MoK\a
_diffrn_radiation_wavelength 0.71073
_diffrn_reflns_av_R_equivalents 0.0501
_diffrn_reflns_av_sigmaI/netI 0.1014
_diffrn_reflns_limit_h_max 9
_diffrn_reflns_limit_h_min -9
_diffrn_reflns_limit_k_max 11
_diffrn_reflns_limit_k_min 0
_diffrn_reflns_limit_l_max 26
_diffrn_reflns_limit_l_min -26
_diffrn_reflns_number 7244
_diffrn_reflns_theta_full 20.65
_diffrn_reflns_theta_max 20.65
_diffrn_reflns_theta_min 1.93
_exptl_absorpt_coefficient_mu 0.244
_exptl_absorpt_correction_type none
_exptl_crystal_colour colourless
_exptl_crystal_density_diffrn 1.452
_exptl_crystal_density_method 'not measured'
_exptl_crystal_description wedge
_exptl_crystal_F_000 1424
_exptl_crystal_size_max 0.16
_exptl_crystal_size_mid 0.06
_exptl_crystal_size_min 0.03
_refine_diff_density_max 0.430
_refine_diff_density_min -0.357
_refine_diff_density_rms 0.079
_refine_ls_extinction_method none
_refine_ls_goodness_of_fit_ref 1.009
_refine_ls_hydrogen_treatment noref
_refine_ls_matrix_type full
_refine_ls_number_parameters 208
_refine_ls_number_reflns 2692
_refine_ls_number_restraints 0
_refine_ls_restrained_S_all 1.009
_refine_ls_R_factor_all 0.1203
_refine_ls_R_factor_gt 0.0621
_refine_ls_shift/su_max 0.000
_refine_ls_shift/su_mean 0.000
_refine_ls_structure_factor_coef Fsqd
_refine_ls_weighting_details 'w=1/[\s^2^(Fo^2^)+(0.0450P)^2^+16.8324P] where P=(Fo^2^+2Fc^2^)/3'
_refine_ls_weighting_scheme calc
_refine_ls_wR_factor_gt 0.1324
_refine_ls_wR_factor_ref 0.1614
_reflns_number_gt 1703
_reflns_number_total 2692
_reflns_threshold_expression >2\s(I)
_cod_data_source_file b507263h.txt
_cod_data_source_block re138lt
_cod_depositor_comments
;
The following automatic conversions were performed:

'_symmetry_cell_setting' value 'Monoclinic' changed to 'monoclinic'
according to
/usr/data/users/saulius/automatic-downloads/retrospective/RSC/lib/dictionaries/cif_core.dic
dictionary named 'cif_core.dic' version 2.4.2 from
2011-04-26.

'_geom_bond_publ_flag' value 'NO' changed to 'no'
according to
/usr/data/users/saulius/automatic-downloads/retrospective/RSC/lib/dictionaries/cif_core.dic
dictionary named 'cif_core.dic' version 2.4.2 from 2011-04-26 (80
times).

'_geom_angle_publ_flag' value 'NO' changed to 'no' according
to
/usr/data/users/saulius/automatic-downloads/retrospective/RSC/lib/dictionaries/cif_core.dic
dictionary named 'cif_core.dic' version 2.4.2 from 2011-04-26 (131
time).

'_geom_torsion_publ_flag' value 'NO' changed to 'no'
according to
/usr/data/users/saulius/automatic-downloads/retrospective/RSC/lib/dictionaries/cif_core.dic
dictionary named 'cif_core.dic' version 2.4.2 from 2011-04-26 (116
times).

Automatic conversion script
Id: cif_fix_values 2281 2013-09-26 08:29:07Z andrius 
;
_cod_original_sg_symbol_H-M P21/c
_cod_database_code 7216109

loop_
_symmetry_equiv_pos_as_xyz
'x, y, z'
'-x, y+1/2, -z+1/2'
'-x, -y, -z'
'x, -y-1/2, z-1/2'

loop_
_atom_site_label
_atom_site_type_symbol
_atom_site_fract_x
_atom_site_fract_y
_atom_site_fract_z
_atom_site_U_iso_or_equiv
_atom_site_adp_type
_atom_site_occupancy
_atom_site_calc_flag
_atom_site_refinement_flags
P1 P 0.3969(2) 0.81450(19) 0.41980(9) 0.0278(7) Uani 1 d .
N2 N 0.2761(6) 0.8938(6) 0.3992(2) 0.0259(18) Uiso 1 d .
P3 P 0.2168(2) 0.87496(19) 0.34543(9) 0.0288(7) Uani 1 d .
N4 N 0.2364(6) 0.7510(6) 0.3221(2) 0.0281(19) Uiso 1 d .
P5 P 0.3260(2) 0.65449(18) 0.34918(9) 0.0273(7) Uani 1 d .
N6 N 0.4165(6) 0.6908(5) 0.3957(2) 0.0237(18) Uiso 1 d .
O1 O 0.3964(5) 0.7979(5) 0.47635(19) 0.0278(15) Uiso 1 d .
C11 C 0.3298(8) 0.7052(7) 0.4973(3) 0.030(2) Uiso 1 d .
C12 C 0.1943(9) 0.7024(8) 0.4961(3) 0.035(2) Uiso 1 d .
H12 H 0.1414 0.7583 0.4795 0.042 Uiso 1 calc R
C13 C 0.1372(10) 0.6102(8) 0.5215(3) 0.042(3) Uiso 1 d .
H13 H 0.0440 0.6080 0.5214 0.051 Uiso 1 calc R
N14 N 0.2058(8) 0.5265(7) 0.5454(3) 0.046(2) Uiso 1 d .
C15 C 0.3375(10) 0.5341(9) 0.5448(3) 0.053(3) Uiso 1 d .
H15 H 0.3889 0.4770 0.5613 0.064 Uiso 1 calc R
C16 C 0.4051(10) 0.6205(8) 0.5216(3) 0.048(3) Uiso 1 d .
H16 H 0.4986 0.6213 0.5225 0.057 Uiso 1 calc R
O2 O 0.5271(5) 0.8961(4) 0.41930(18) 0.0264(15) Uiso 1 d .
C21 C 0.6526(8) 0.8713(7) 0.4412(3) 0.024(2) Uiso 1 d .
C22 C 0.7263(8) 0.7760(7) 0.4291(3) 0.025(2) Uiso 1 d .
H22 H 0.6907 0.7210 0.4071 0.030 Uiso 1 calc R
C23 C 0.8542(9) 0.7638(8) 0.4503(3) 0.035(3) Uiso 1 d .
H23 H 0.9050 0.6999 0.4418 0.042 Uiso 1 calc R
N24 N 0.9103(7) 0.8412(6) 0.4833(2) 0.038(2) Uiso 1 d .
C25 C 0.8325(8) 0.9317(8) 0.4949(3) 0.035(3) Uiso 1 d .
H25 H 0.8676 0.9850 0.5177 0.042 Uiso 1 calc R
C26 C 0.7048(8) 0.9495(7) 0.4749(3) 0.029(2) Uiso 1 d .
H26 H 0.6545 1.0132 0.4839 0.034 Uiso 1 calc R
O3 O 0.2784(5) 0.9759(4) 0.31461(19) 0.0296(15) Uiso 1 d .
C31 C 0.2196(8) 1.0034(7) 0.2683(3) 0.030(2) Uiso 1 d .
C32 C 0.2871(9) 0.9765(8) 0.2287(3) 0.040(3) Uiso 1 d .
H32 H 0.3669 0.9342 0.2320 0.047 Uiso 1 calc R
C33 C 0.2362(9) 1.0126(8) 0.1839(3) 0.042(3) Uiso 1 d .
H33 H 0.2820 0.9955 0.1567 0.051 Uiso 1 calc R
C34 C 0.1184(9) 1.0734(8) 0.1793(4) 0.048(3) Uiso 1 d .
H34 H 0.0843 1.0979 0.1489 0.057 Uiso 1 calc R
C35 C 0.0496(9) 1.0989(8) 0.2190(3) 0.043(3) Uiso 1 d .
H35 H -0.0313 1.1394 0.2149 0.052 Uiso 1 calc R
C36 C 0.0980(9) 1.0656(8) 0.2654(3) 0.035(3) Uiso 1 d .
O4 O 0.0612(5) 0.9003(4) 0.34034(18) 0.0275(15) Uiso 1 d .
C41 C 0.0143(8) 1.0185(7) 0.3458(3) 0.031(2) Uiso 1 d .
C42 C -0.0470(9) 1.0424(8) 0.3858(3) 0.038(3) Uiso 1 d .
H42 H -0.0552 0.9855 0.4092 0.045 Uiso 1 calc R
C43 C -0.0987(9) 1.1549(8) 0.3917(4) 0.050(3) Uiso 1 d .
H43 H -0.1405 1.1747 0.4194 0.060 Uiso 1 calc R
C44 C -0.0864(10) 1.2342(9) 0.3561(4) 0.058(3) Uiso 1 d .
H44 H -0.1193 1.3094 0.3600 0.069 Uiso 1 calc R
C45 C -0.0272(9) 1.2076(8) 0.3147(3) 0.042(3) Uiso 1 d .
H45 H -0.0233 1.2639 0.2907 0.051 Uiso 1 calc R
C46 C 0.0284(8) 1.0951(8) 0.3077(3) 0.033(2) Uiso 1 d .
O5 O 0.2237(5) 0.5524(5) 0.35912(18) 0.0268(15) Uiso 1 d .
C51 C 0.2687(8) 0.4368(7) 0.3699(3) 0.027(2) Uiso 1 d .
C52 C 0.2489(8) 0.3967(7) 0.4148(3) 0.032(2) Uiso 1 d .
H52 H 0.2152 0.4454 0.4379 0.039 Uiso 1 calc R
C53 C 0.2808(9) 0.2791(8) 0.4255(3) 0.046(3) Uiso 1 d .
H53 H 0.2686 0.2490 0.4559 0.055 Uiso 1 calc R
C54 C 0.3297(9) 0.2099(9) 0.3910(3) 0.043(3) Uiso 1 d .
H54 H 0.3514 0.1324 0.3981 0.052 Uiso 1 calc R
C55 C 0.3473(9) 0.2538(8) 0.3453(3) 0.042(3) Uiso 1 d .
H55 H 0.3804 0.2049 0.3222 0.050 Uiso 1 calc R
C56 C 0.3162(8) 0.3709(7) 0.3332(3) 0.026(2) Uiso 1 d .
O6 O 0.4259(5) 0.5961(5) 0.31509(18) 0.0281(15) Uiso 1 d .
C61 C 0.3758(8) 0.5279(7) 0.2755(3) 0.030(2) Uiso 1 d .
C62 C 0.3846(8) 0.5718(8) 0.2303(3) 0.038(3) Uiso 1 d .
H62 H 0.4144 0.6480 0.2263 0.046 Uiso 1 calc R
C63 C 0.3495(9) 0.5035(8) 0.1904(4) 0.049(3) Uiso 1 d .
H63 H 0.3554 0.5324 0.1594 0.059 Uiso 1 calc R
C64 C 0.3051(10) 0.3902(9) 0.1980(4) 0.058(3) Uiso 1 d .
H64 H 0.2824 0.3426 0.1715 0.069 Uiso 1 calc R
C65 C 0.2940(9) 0.3471(8) 0.2438(3) 0.045(3) Uiso 1 d .
H65 H 0.2635 0.2711 0.2476 0.054 Uiso 1 calc R
C66 C 0.3275(8) 0.4149(7) 0.2844(3) 0.031(2) Uiso 1 d .

loop_
_atom_site_aniso_label
_atom_site_aniso_U_11
_atom_site_aniso_U_22
_atom_site_aniso_U_33
_atom_site_aniso_U_23
_atom_site_aniso_U_13
_atom_site_aniso_U_12
P1 0.0310(16) 0.0134(13) 0.0380(17) -0.0015(13) -0.0047(12) 0.0002(12)
P3 0.0334(16) 0.0095(13) 0.0423(17) -0.0002(13) -0.0057(12) -0.0009(12)
P5 0.0307(15) 0.0119(13) 0.0385(17) -0.0010(12) -0.0028(12) 0.0003(12)

loop_
_atom_type_symbol
_atom_type_description
_atom_type_scat_dispersion_real
_atom_type_scat_dispersion_imag
_atom_type_scat_source
C C 0.0033 0.0016 'International Tables Vol C Tables 4.2.6.8 and 6.1.1.4'
H H 0.0000 0.0000 'International Tables Vol C Tables 4.2.6.8 and 6.1.1.4'
N N 0.0061 0.0033 'International Tables Vol C Tables 4.2.6.8 and 6.1.1.4'
O O 0.0106 0.0060 'International Tables Vol C Tables 4.2.6.8 and 6.1.1.4'
P P 0.1023 0.0942 'International Tables Vol C Tables 4.2.6.8 and 6.1.1.4'

loop_
_geom_angle_atom_site_label_1
_geom_angle_atom_site_label_2
_geom_angle_atom_site_label_3
_geom_angle
_geom_angle_publ_flag
N2 P1 O1 111.8(3) no
N2 P1 N6 118.3(4) no
O1 P1 N6 108.8(3) no
N2 P1 O2 105.0(3) no
O1 P1 O2 98.0(3) no
N6 P1 O2 113.1(3) no
P3 N2 P1 119.1(4) no
O4 P3 N4 106.2(3) no
O4 P3 N2 111.0(3) no
N4 P3 N2 117.5(4) no
O4 P3 O3 103.6(3) no
N4 P3 O3 111.6(3) no
N2 P3 O3 106.1(3) no
P5 N4 P3 121.1(4) no
O6 P5 N4 111.8(3) no
O6 P5 N6 104.8(3) no
N4 P5 N6 118.5(4) no
O6 P5 O5 103.6(3) no
N4 P5 O5 104.4(3) no
N6 P5 O5 112.8(3) no
P5 N6 P1 120.1(4) no
C11 O1 P1 122.6(5) no
C12 C11 C16 120.4(9) no
C12 C11 O1 120.8(8) no
C16 C11 O1 118.7(8) no
C11 C12 C13 116.4(8) no
C11 C12 H12 121.8 no
C13 C12 H12 121.8 no
N14 C13 C12 125.3(9) no
N14 C13 H13 117.4 no
C12 C13 H13 117.4 no
C15 N14 C13 115.2(8) no
N14 C15 C16 124.9(10) no
N14 C15 H15 117.5 no
C16 C15 H15 117.5 no
C11 C16 C15 117.8(9) no
C11 C16 H16 121.1 no
C15 C16 H16 121.1 no
C21 O2 P1 125.9(5) no
C26 C21 C22 120.2(7) no
C26 C21 O2 117.1(7) no
C22 C21 O2 122.7(7) no
C21 C22 C23 118.2(8) no
C21 C22 H22 120.9 no
C23 C22 H22 120.9 no
N24 C23 C22 123.1(8) no
N24 C23 H23 118.4 no
C22 C23 H23 118.4 no
C25 N24 C23 116.4(7) no
N24 C25 C26 123.5(8) no
N24 C25 H25 118.2 no
C26 C25 H25 118.2 no
C25 C26 C21 118.5(8) no
C25 C26 H26 120.7 no
C21 C26 H26 120.7 no
C31 O3 P3 120.2(5) no
C32 C31 C36 122.9(8) no
C32 C31 O3 119.2(7) no
C36 C31 O3 117.7(7) no
C31 C32 C33 119.4(9) no
C31 C32 H32 120.3 no
C33 C32 H32 120.3 no
C34 C33 C32 119.8(9) no
C34 C33 H33 120.1 no
C32 C33 H33 120.1 no
C33 C34 C35 120.7(9) no
C33 C34 H34 119.7 no
C35 C34 H34 119.7 no
C34 C35 C36 121.7(9) no
C34 C35 H35 119.1 no
C36 C35 H35 119.1 no
C35 C36 C31 115.4(8) no
C35 C36 C46 122.2(8) no
C31 C36 C46 122.4(8) no
C41 O4 P3 119.2(5) no
C42 C41 C46 125.7(8) no
C42 C41 O4 116.8(8) no
C46 C41 O4 117.4(7) no
C41 C42 C43 118.8(9) no
C41 C42 H42 120.6 no
C43 C42 H42 120.6 no
C44 C43 C42 118.4(10) no
C44 C43 H43 120.8 no
C42 C43 H43 120.8 no
C43 C44 C45 122.3(10) no
C43 C44 H44 118.9 no
C45 C44 H44 118.9 no
C44 C45 C46 121.0(9) no
C44 C45 H45 119.5 no
C46 C45 H45 119.5 no
C41 C46 C45 113.9(8) no
C41 C46 C36 123.5(8) no
C45 C46 C36 122.5(8) no
C51 O5 P5 121.6(5) no
C52 C51 C56 125.2(8) no
C52 C51 O5 116.4(7) no
C56 C51 O5 118.1(7) no
C51 C52 C53 118.0(8) no
C51 C52 H52 121.0 no
C53 C52 H52 121.0 no
C54 C53 C52 119.7(9) no
C54 C53 H53 120.2 no
C52 C53 H53 120.2 no
C53 C54 C55 120.6(9) no
C53 C54 H54 119.7 no
C55 C54 H54 119.7 no
C54 C55 C56 121.5(9) no
C54 C55 H55 119.2 no
C56 C55 H55 119.2 no
C51 C56 C55 115.0(8) no
C51 C56 C66 123.5(7) no
C55 C56 C66 121.4(8) no
C61 O6 P5 120.1(5) no
C62 C61 C66 123.1(8) no
C62 C61 O6 118.2(7) no
C66 C61 O6 118.5(7) no
C61 C62 C63 120.2(9) no
C61 C62 H62 119.9 no
C63 C62 H62 119.9 no
C62 C63 C64 118.1(10) no
C62 C63 H63 121.0 no
C64 C63 H63 121.0 no
C65 C64 C63 121.5(10) no
C65 C64 H64 119.3 no
C63 C64 H64 119.3 no
C64 C65 C66 121.3(9) no
C64 C65 H65 119.3 no
C66 C65 H65 119.3 no
C65 C66 C61 115.8(8) no
C65 C66 C56 122.1(8) no
C61 C66 C56 122.1(8) no

loop_
_geom_bond_atom_site_label_1
_geom_bond_atom_site_label_2
_geom_bond_distance
_geom_bond_publ_flag
P1 N2 1.582(7) no
P1 O1 1.584(6) no
P1 N6 1.584(7) no
P1 O2 1.601(6) no
N2 P3 1.581(7) no
P3 O4 1.575(6) no
P3 N4 1.577(7) no
P3 O3 1.588(6) no
N4 P5 1.576(7) no
P5 O6 1.572(6) no
P5 N6 1.578(7) no
P5 O5 1.588(6) no
O1 C11 1.400(9) no
C11 C12 1.349(11) no
C11 C16 1.374(11) no
C12 C13 1.411(11) no
C12 H12 0.9300 no
C13 N14 1.327(10) no
C13 H13 0.9300 no
N14 C15 1.317(11) no
C15 C16 1.383(12) no
C15 H15 0.9300 no
C16 H16 0.9300 no
O2 C21 1.380(9) no
C21 C26 1.371(10) no
C21 C22 1.372(10) no
C22 C23 1.372(11) no
C22 H22 0.9300 no
C23 N24 1.365(10) no
C23 H23 0.9300 no
N24 C25 1.347(10) no
C25 C26 1.367(11) no
C25 H25 0.9300 no
C26 H26 0.9300 no
O3 C31 1.412(9) no
C31 C32 1.366(11) no
C31 C36 1.403(11) no
C32 C33 1.374(11) no
C32 H32 0.9300 no
C33 C34 1.363(11) no
C33 H33 0.9300 no
C34 C35 1.373(11) no
C34 H34 0.9300 no
C35 C36 1.398(11) no
C35 H35 0.9300 no
C36 C46 1.447(11) no
O4 C41 1.443(9) no
C41 C42 1.335(11) no
C41 C46 1.390(11) no
C42 C43 1.401(12) no
C42 H42 0.9300 no
C43 C44 1.356(12) no
C43 H43 0.9300 no
C44 C45 1.365(12) no
C44 H44 0.9300 no
C45 C46 1.420(11) no
C45 H45 0.9300 no
O5 C51 1.422(9) no
C51 C52 1.358(10) no
C51 C56 1.382(10) no
C52 C53 1.409(11) no
C52 H52 0.9300 no
C53 C54 1.360(11) no
C53 H53 0.9300 no
C54 C55 1.389(11) no
C54 H54 0.9300 no
C55 C56 1.411(11) no
C55 H55 0.9300 no
C56 C66 1.458(11) no
O6 C61 1.411(9) no
C61 C62 1.361(11) no
C61 C66 1.408(11) no
C62 C63 1.382(11) no
C62 H62 0.9300 no
C63 C64 1.390(13) no
C63 H63 0.9300 no
C64 C65 1.377(12) no
C64 H64 0.9300 no
C65 C66 1.392(11) no
C65 H65 0.9300 no

loop_
_geom_torsion_atom_site_label_1
_geom_torsion_atom_site_label_2
_geom_torsion_atom_site_label_3
_geom_torsion_atom_site_label_4
_geom_torsion
_geom_torsion_publ_flag
O1 P1 N2 P3 -151.5(4) no
N6 P1 N2 P3 -24.0(6) no
O2 P1 N2 P3 103.3(4) no
P1 N2 P3 O4 146.9(4) no
P1 N2 P3 N4 24.4(6) no
P1 N2 P3 O3 -101.3(5) no
O4 P3 N4 P5 -131.8(4) no
N2 P3 N4 P5 -7.0(6) no
O3 P3 N4 P5 115.9(4) no
P3 N4 P5 O6 -132.8(4) no
P3 N4 P5 N6 -10.7(6) no
P3 N4 P5 O5 115.8(4) no
O6 P5 N6 P1 136.7(4) no
N4 P5 N6 P1 11.2(6) no
O5 P5 N6 P1 -111.2(4) no
N2 P1 N6 P5 5.9(6) no
O1 P1 N6 P5 134.8(4) no
O2 P1 N6 P5 -117.4(4) no
N2 P1 O1 C11 91.0(6) no
N6 P1 O1 C11 -41.4(6) no
O2 P1 O1 C11 -159.2(6) no
P1 O1 C11 C12 -72.1(9) no
P1 O1 C11 C16 111.7(8) no
C16 C11 C12 C13 0.9(12) no
O1 C11 C12 C13 -175.2(7) no
C11 C12 C13 N14 -1.0(13) no
C12 C13 N14 C15 0.7(13) no
C13 N14 C15 C16 -0.2(14) no
C12 C11 C16 C15 -0.4(13) no
O1 C11 C16 C15 175.7(8) no
N14 C15 C16 C11 0.1(15) no
N2 P1 O2 C21 168.8(6) no
O1 P1 O2 C21 53.6(6) no
N6 P1 O2 C21 -60.9(7) no
P1 O2 C21 C26 -121.5(7) no
P1 O2 C21 C22 61.1(9) no
C26 C21 C22 C23 -2.2(12) no
O2 C21 C22 C23 175.1(7) no
C21 C22 C23 N24 0.9(12) no
C22 C23 N24 C25 0.7(12) no
C23 N24 C25 C26 -1.2(12) no
N24 C25 C26 C21 0.0(12) no
C22 C21 C26 C25 1.8(12) no
O2 C21 C26 C25 -175.7(7) no
O4 P3 O3 C31 -46.1(6) no
N4 P3 O3 C31 67.8(6) no
N2 P3 O3 C31 -163.0(6) no
P3 O3 C31 C32 -110.0(8) no
P3 O3 C31 C36 74.8(9) no
C36 C31 C32 C33 0.9(13) no
O3 C31 C32 C33 -174.1(7) no
C31 C32 C33 C34 -0.7(13) no
C32 C33 C34 C35 -0.2(14) no
C33 C34 C35 C36 1.1(14) no
C34 C35 C36 C31 -0.9(13) no
C34 C35 C36 C46 178.1(8) no
C32 C31 C36 C35 -0.1(13) no
O3 C31 C36 C35 175.0(7) no
C32 C31 C36 C46 -179.0(8) no
O3 C31 C36 C46 -3.9(12) no
N4 P3 O4 C41 -162.8(5) no
N2 P3 O4 C41 68.4(6) no
O3 P3 O4 C41 -45.1(6) no
P3 O4 C41 C42 -108.7(7) no
P3 O4 C41 C46 75.6(8) no
C46 C41 C42 C43 -2.3(14) no
O4 C41 C42 C43 -177.6(7) no
C41 C42 C43 C44 1.2(14) no
C42 C43 C44 C45 0.9(15) no
C43 C44 C45 C46 -2.0(15) no
C42 C41 C46 C45 1.2(13) no
O4 C41 C46 C45 176.5(7) no
C42 C41 C46 C36 178.8(8) no
O4 C41 C46 C36 -5.9(12) no
C44 C45 C46 C41 0.9(12) no
C44 C45 C46 C36 -176.7(8) no
C35 C36 C46 C41 139.3(9) no
C31 C36 C46 C41 -41.8(13) no
C35 C36 C46 C45 -43.4(13) no
C31 C36 C46 C45 135.5(9) no
O6 P5 O5 C51 44.1(6) no
N4 P5 O5 C51 161.3(6) no
N6 P5 O5 C51 -68.7(6) no
P5 O5 C51 C52 114.3(7) no
P5 O5 C51 C56 -71.9(8) no
C56 C51 C52 C53 1.1(12) no
O5 C51 C52 C53 174.3(7) no
C51 C52 C53 C54 -0.1(12) no
C52 C53 C54 C55 -0.5(13) no
C53 C54 C55 C56 0.3(13) no
C52 C51 C56 C55 -1.2(12) no
O5 C51 C56 C55 -174.4(7) no
C52 C51 C56 C66 175.6(8) no
O5 C51 C56 C66 2.5(12) no
C54 C55 C56 C51 0.5(12) no
C54 C55 C56 C66 -176.4(8) no
N4 P5 O6 C61 -66.0(6) no
N6 P5 O6 C61 164.4(6) no
O5 P5 O6 C61 45.9(6) no
P5 O6 C61 C62 109.0(7) no
P5 O6 C61 C66 -75.1(8) no
C66 C61 C62 C63 -2.2(13) no
O6 C61 C62 C63 173.5(7) no
C61 C62 C63 C64 0.2(13) no
C62 C63 C64 C65 1.0(14) no
C63 C64 C65 C66 -0.4(14) no
C64 C65 C66 C61 -1.5(13) no
C64 C65 C66 C56 179.9(8) no
C62 C61 C66 C65 2.7(12) no
O6 C61 C66 C65 -172.9(7) no
C62 C61 C66 C56 -178.6(8) no
O6 C61 C66 C56 5.8(12) no
C51 C56 C66 C65 -139.5(9) no
C55 C56 C66 C65 37.1(12) no
C51 C56 C66 C61 41.9(12) no
C55 C56 C66 C61 -141.4(8) no
